data_4334183
loop_
_publ_author_name
'Zu-Jin Lin'
'Yuan-Biao Huang'
'Tian-Fu Liu'
'Xiang-Ying Li'
'Rong Cao'

_publ_contact_author_address
;
State Key Laboratory of Structural Chemistry,
Fujian Institute of Research on the Structure of Matter,
Chinese Academy of Sciences, Fujian, Fuzhou 350002, PR China
;
_publ_contact_author_email linzujin@fjirsm.ac.cn
_publ_contact_author_fax +86-591-83796710
_publ_contact_author_name 'Zu-Jin Lin'
_publ_contact_author_phone +86-591-83796990
_publ_section_title
;
 Construction of a Polyhedral Metal-Organic Framework via a Flexible
 Octacarboxylate Ligand for Gas Adsorption and Separation
;
_journal_name_full 'Inorganic Chemistry'
_journal_page_first 3127
_journal_page_last 3132
_journal_paper_doi 10.1021/ic302583a
_journal_volume 52
_journal_year 2013
_chemical_formula_sum 'C68 H57 In2 N11 O34'
_chemical_formula_weight 1801.89
_chemical_name_systematic
; 
 ? 
;
_space_group_IT_number 17
_symmetry_cell_setting orthorhombic
_symmetry_space_group_name_Hall 'P 2c 2'
_symmetry_space_group_name_H-M 'P 2 2 21'
_atom_sites_solution_hydrogens geom
_atom_sites_solution_primary direct
_atom_sites_solution_secondary difmap
_audit_creation_method SHELXL-97
_cell_angle_alpha 90.00
_cell_angle_beta 90.00
_cell_angle_gamma 90.00
_cell_formula_units_Z 2
_cell_length_a 12.7321(15)
_cell_length_b 13.5133(16)
_cell_length_c 25.484(5)
_cell_measurement_reflns_used 10738
_cell_measurement_temperature 298(2)
_cell_measurement_theta_max 27.4603
_cell_measurement_theta_min 2.3385
_cell_volume 4384.6(11)
_computing_cell_refinement 'CrystalClear (Rigaku Inc., 2007)'
_computing_data_collection 'CrystalClear (Rigaku Inc., 2007)'
_computing_data_reduction 'CrystalClear (Rigaku Inc., 2007)'
_computing_molecular_graphics 'Bruker SHELXTL'
_computing_publication_material 'Bruker SHELXTL'
_computing_structure_refinement 'SHELXL-97 (Sheldrick, 1997)'
_computing_structure_solution 'SHELXS-97 (Sheldrick, 1990)'
_diffrn_ambient_temperature 298(2)
_diffrn_detector_area_resol_mean 28.5714
_diffrn_measured_fraction_theta_full 0.984
_diffrn_measured_fraction_theta_max 0.984
_diffrn_measurement_device_type 'Saturn724+ (2x2 bin mode)'
_diffrn_measurement_method CCD_Profile_fitting
_diffrn_radiation_monochromator graphite
_diffrn_radiation_source 'fine-focus sealed tube'
_diffrn_radiation_type MoK\a
_diffrn_radiation_wavelength 0.71073
_diffrn_reflns_av_R_equivalents 0.0216
_diffrn_reflns_av_sigmaI/netI 0.0197
_diffrn_reflns_limit_h_max 16
_diffrn_reflns_limit_h_min -16
_diffrn_reflns_limit_k_max 17
_diffrn_reflns_limit_k_min -17
_diffrn_reflns_limit_l_max 32
_diffrn_reflns_limit_l_min -32
_diffrn_reflns_number 34116
_diffrn_reflns_theta_full 27.46
_diffrn_reflns_theta_max 27.46
_diffrn_reflns_theta_min 2.34
_exptl_absorpt_coefficient_mu 0.611
_exptl_absorpt_correction_T_max 0.8980
_exptl_absorpt_correction_T_min 0.8622
_exptl_absorpt_correction_type multi-scan
_exptl_absorpt_process_details '(CrystalClear; Rigaku, 2000)'
_exptl_crystal_colour colorless
_exptl_crystal_density_diffrn 1.365
_exptl_crystal_description prism
_exptl_crystal_F_000 1824
_exptl_crystal_size_max 0.25
_exptl_crystal_size_mid 0.20
_exptl_crystal_size_min 0.18
_platon_squeeze_details
;
;
_refine_diff_density_max 1.918
_refine_diff_density_min -0.603
_refine_diff_density_rms 0.106
_refine_ls_abs_structure_details 'Flack H D (1983), Acta Cryst. A39, 876-881'
_refine_ls_abs_structure_Flack 0.03(4)
_refine_ls_extinction_method none
_refine_ls_goodness_of_fit_ref 1.147
_refine_ls_hydrogen_treatment constr
_refine_ls_matrix_type full
_refine_ls_number_parameters 268
_refine_ls_number_reflns 9892
_refine_ls_number_restraints 0
_refine_ls_restrained_S_all 1.147
_refine_ls_R_factor_all 0.0534
_refine_ls_R_factor_gt 0.0509
_refine_ls_shift/su_max 0.001
_refine_ls_shift/su_mean 0.000
_refine_ls_structure_factor_coef Fsqd
_refine_ls_weighting_details 'calc w=1/[\s^2^(Fo^2^)+(0.1019P)^2^+1.2164P] where P=(Fo^2^+2Fc^2^)/3'
_refine_ls_weighting_scheme calc
_refine_ls_wR_factor_gt 0.1579
_refine_ls_wR_factor_ref 0.1614
_reflns_number_gt 9324
_reflns_number_total 9892
_reflns_threshold_expression >2sigma(I)
_cod_data_source_file ic302583a_si_003.cif
_cod_data_source_block 1
_cod_database_code 4334183

loop_
_symmetry_equiv_pos_as_xyz
'x, y, z'
'-x, -y, z+1/2'
'x, -y, -z'
'-x, y, -z+1/2'

loop_
_atom_site_label
_atom_site_type_symbol
_atom_site_fract_x
_atom_site_fract_y
_atom_site_fract_z
_atom_site_U_iso_or_equiv
_atom_site_adp_type
_atom_site_occupancy
_atom_site_symmetry_multiplicity
_atom_site_calc_flag
_atom_site_refinement_flags
In1 In 1.0000 0.45818(2) 0.7500 0.04734(11) Uani 1 2 d S
In2 In 0.50069(4) 0.5000 0.5000 0.04761(11) Uani 1 2 d S
O1 O 0.8745(2) 0.3189(4) 0.75339(18) 0.1008(13) Uani 1 1 d .
O2 O 0.9090(4) 0.4030(3) 0.6841(2) 0.1118(19) Uani 1 1 d .
O3 O 0.6318(4) 0.4451(3) 0.5480(2) 0.0992(17) Uani 1 1 d .
O4 O 0.4909(3) 0.3587(4) 0.55437(13) 0.1013(14) Uani 1 1 d .
O5 O 0.5109(3) -0.3614(5) 0.56566(13) 0.1090(16) Uani 1 1 d .
O6 O 0.3732(6) -0.4479(3) 0.5488(2) 0.124(3) Uani 1 1 d .
O7 O 0.1010(4) -0.4852(3) 0.6869(2) 0.0999(16) Uani 1 1 d .
O8 O 0.1171(3) -0.4037(4) 0.75826(15) 0.0973(14) Uani 1 1 d .
O9 O 0.5592(3) 0.1039(4) 0.69039(13) 0.0877(13) Uani 1 1 d .
O10 O 0.3830(3) -0.1431(4) 0.72133(13) 0.0918(14) Uani 1 1 d .
C1 C 0.8550(4) 0.3392(4) 0.7071(2) 0.0752(15) Uani 1 1 d .
C2 C 0.7605(3) 0.2984(3) 0.67925(19) 0.0641(11) Uani 1 1 d .
C3 C 0.7229(4) 0.3470(4) 0.6359(2) 0.0701(11) Uani 1 1 d .
H3A H 0.7599 0.4002 0.6221 0.084 Uiso 1 1 calc R
C4 C 0.6284(4) 0.3166(4) 0.61242(17) 0.0656(11) Uani 1 1 d .
C5 C 0.5768(3) 0.2363(4) 0.63201(16) 0.0664(11) Uani 1 1 d .
H5A H 0.5138 0.2164 0.6168 0.080 Uiso 1 1 calc R
C6 C 0.6174(3) 0.1828(5) 0.67500(17) 0.0680(12) Uani 1 1 d .
C7 C 0.7091(3) 0.2152(4) 0.69892(18) 0.0663(11) Uani 1 1 d .
H7A H 0.7360 0.1817 0.7278 0.080 Uiso 1 1 calc R
C8 C 0.5810(4) 0.3772(5) 0.56886(19) 0.0716(13) Uani 1 1 d .
C9 C 0.5924(3) 0.0487(5) 0.73411(17) 0.0701(13) Uani 1 1 d .
H9A H 0.6112 0.0924 0.7628 0.084 Uiso 1 1 calc R
H9B H 0.6531 0.0088 0.7252 0.084 Uiso 1 1 calc R
C10 C 0.5000 -0.0179(6) 0.7500 0.0679(13) Uani 1 2 d S
C11 C 0.4667(3) -0.0829(5) 0.70350(16) 0.0743(14) Uani 1 1 d .
H11A H 0.4439 -0.0420 0.6744 0.089 Uiso 1 1 calc R
H11B H 0.5251 -0.1236 0.6919 0.089 Uiso 1 1 calc R
C12 C 0.3542(3) -0.2235(4) 0.69361(17) 0.0659(11) Uani 1 1 d .
C13 C 0.4022(4) -0.2562(4) 0.64767(17) 0.0668(11) Uani 1 1 d .
H13 H 0.4585 -0.2216 0.6335 0.080 Uiso 1 1 calc R
C14 C 0.3645(4) -0.3425(4) 0.62288(17) 0.0657(11) Uani 1 1 d .
C15 C 0.2793(4) -0.3912(4) 0.6426(2) 0.0717(12) Uani 1 1 d .
H15 H 0.2524 -0.4456 0.6247 0.086 Uiso 1 1 calc R
C16 C 0.2317(3) -0.3602(4) 0.68936(18) 0.0641(10) Uani 1 1 d .
C17 C 0.2694(4) -0.2769(4) 0.71466(18) 0.0683(11) Uani 1 1 d .
H17 H 0.2384 -0.2562 0.7458 0.082 Uiso 1 1 calc R
C18 C 0.4196(5) -0.3850(4) 0.5753(2) 0.0782(16) Uani 1 1 d .
C19 C 0.1444(4) -0.4177(4) 0.7131(2) 0.0706(13) Uani 1 1 d .

loop_
_atom_site_aniso_label
_atom_site_aniso_U_11
_atom_site_aniso_U_22
_atom_site_aniso_U_33
_atom_site_aniso_U_23
_atom_site_aniso_U_13
_atom_site_aniso_U_12
In1 0.04051(16) 0.05125(19) 0.05027(17) 0.000 -0.00313(18) 0.000
In2 0.04730(17) 0.0561(2) 0.03938(16) -0.00063(10) 0.000 0.000
O1 0.0586(16) 0.163(4) 0.081(2) -0.007(4) -0.0297(19) -0.014(2)
O2 0.115(3) 0.069(3) 0.151(4) 0.007(3) -0.081(3) -0.028(3)
O3 0.104(3) 0.062(2) 0.131(4) 0.019(2) -0.060(3) -0.003(2)
O4 0.077(2) 0.160(4) 0.0664(17) 0.038(2) -0.0330(18) -0.006(4)
O5 0.076(2) 0.187(5) 0.0640(17) -0.020(2) 0.0297(19) 0.022(4)
O6 0.178(6) 0.062(2) 0.134(4) -0.029(3) 0.106(4) -0.024(3)
O7 0.116(4) 0.071(2) 0.113(3) -0.012(2) 0.055(3) -0.029(3)
O8 0.0752(19) 0.148(4) 0.069(2) 0.011(3) 0.0251(17) -0.041(2)
O9 0.0647(17) 0.126(3) 0.0719(19) 0.029(2) -0.0326(15) -0.028(2)
O10 0.079(2) 0.125(3) 0.072(2) -0.034(2) 0.0397(17) -0.036(2)
C1 0.059(2) 0.065(3) 0.102(4) -0.029(3) -0.034(2) 0.016(2)
C2 0.055(2) 0.059(2) 0.078(3) -0.015(2) -0.0235(19) 0.0079(19)
C3 0.068(2) 0.066(2) 0.076(3) -0.010(2) -0.025(2) 0.002(2)
C4 0.068(2) 0.071(3) 0.059(2) -0.006(2) -0.0219(19) 0.011(2)
C5 0.060(2) 0.083(3) 0.057(2) 0.000(2) -0.0222(17) -0.003(2)
C6 0.0507(19) 0.095(3) 0.058(2) 0.003(2) -0.0170(17) -0.001(2)
C7 0.054(2) 0.074(3) 0.071(2) -0.002(2) -0.0275(19) 0.005(2)
C8 0.072(3) 0.084(3) 0.059(2) -0.018(2) -0.019(2) 0.021(3)
C9 0.0484(19) 0.108(4) 0.054(2) 0.011(2) -0.0128(15) -0.006(2)
C10 0.044(2) 0.113(4) 0.047(2) 0.000 0.004(3) 0.000
C11 0.056(2) 0.114(4) 0.053(2) -0.009(3) 0.0187(16) -0.015(2)
C12 0.057(2) 0.083(3) 0.058(2) 0.000(2) 0.0175(18) 0.000(2)
C13 0.067(2) 0.078(3) 0.055(2) 0.007(2) 0.0244(18) 0.000(2)
C14 0.078(3) 0.059(2) 0.060(2) 0.0050(19) 0.025(2) 0.009(2)
C15 0.084(3) 0.059(2) 0.072(3) -0.001(2) 0.028(2) -0.001(2)
C16 0.059(2) 0.069(2) 0.065(2) 0.008(2) 0.0187(18) 0.002(2)
C17 0.062(2) 0.083(3) 0.060(2) 0.000(2) 0.0236(18) 0.000(2)
C18 0.098(4) 0.071(3) 0.066(3) 0.019(3) 0.031(3) 0.026(3)
C19 0.062(2) 0.066(3) 0.083(3) 0.016(3) 0.027(2) 0.012(2)

loop_
_atom_type_symbol
_atom_type_description
_atom_type_scat_dispersion_real
_atom_type_scat_dispersion_imag
_atom_type_scat_source
C C 0.0033 0.0016 'International Tables Vol C Tables 4.2.6.8 and 6.1.1.4'
H H 0.0000 0.0000 'International Tables Vol C Tables 4.2.6.8 and 6.1.1.4'
In In -0.7276 1.3100 'International Tables Vol C Tables 4.2.6.8 and 6.1.1.4'
O O 0.0106 0.0060 'International Tables Vol C Tables 4.2.6.8 and 6.1.1.4'
N N 0.0061 0.0033 'International Tables Vol C Tables 4.2.6.8 and 6.1.1.4'

loop_
_geom_angle_atom_site_label_1
_geom_angle_atom_site_label_2
_geom_angle_atom_site_label_3
_geom_angle
_geom_angle_site_symmetry_1
_geom_angle_site_symmetry_3
O2 In1 O2 139.9(3) . 4_756
O2 In1 O7 111.9(3) . 4_666
O2 In1 O7 82.3(3) 4_756 4_666
O2 In1 O7 82.3(3) . 1_665
O2 In1 O7 111.9(3) 4_756 1_665
O7 In1 O7 139.2(2) 4_666 1_665
O2 In1 O8 131.79(17) . 1_665
O2 In1 O8 82.40(19) 4_756 1_665
O7 In1 O8 91.62(18) 4_666 1_665
O7 In1 O8 55.20(16) 1_665 1_665
O2 In1 O8 82.40(18) . 4_666
O2 In1 O8 131.79(17) 4_756 4_666
O7 In1 O8 55.20(16) 4_666 4_666
O7 In1 O8 91.62(18) 1_665 4_666
O8 In1 O8 77.7(2) 1_665 4_666
O2 In1 O1 54.60(18) . .
O2 In1 O1 93.25(18) 4_756 .
O7 In1 O1 82.02(19) 4_666 .
O7 In1 O1 132.05(17) 1_665 .
O8 In1 O1 172.75(16) 1_665 .
O8 In1 O1 101.19(17) 4_666 .
O2 In1 O1 93.25(18) . 4_756
O2 In1 O1 54.60(18) 4_756 4_756
O7 In1 O1 132.05(17) 4_666 4_756
O7 In1 O1 82.02(19) 1_665 4_756
O8 In1 O1 101.19(17) 1_665 4_756
O8 In1 O1 172.75(16) 4_666 4_756
O1 In1 O1 80.8(2) . 4_756
O2 In1 C19 96.96(19) . 4_666
O2 In1 C19 108.1(2) 4_756 4_666
O7 In1 C19 27.98(19) 4_666 4_666
O7 In1 C19 116.35(18) 1_665 4_666
O8 In1 C19 84.70(15) 1_665 4_666
O8 In1 C19 27.24(16) 4_666 4_666
O1 In1 C19 91.19(16) . 4_666
O1 In1 C19 159.98(17) 4_756 4_666
O2 In1 C19 108.1(2) . 1_665
O2 In1 C19 96.96(19) 4_756 1_665
O7 In1 C19 116.35(18) 4_666 1_665
O7 In1 C19 27.98(19) 1_665 1_665
O8 In1 C19 27.24(16) 1_665 1_665
O8 In1 C19 84.70(15) 4_666 1_665
O1 In1 C19 159.98(17) . 1_665
O1 In1 C19 91.19(16) 4_756 1_665
C19 In1 C19 101.9(2) 4_666 1_665
O2 In1 C1 27.3(2) . .
O2 In1 C1 118.48(19) 4_756 .
O7 In1 C1 96.0(2) 4_666 .
O7 In1 C1 108.3(2) 1_665 .
O8 In1 C1 158.52(17) 1_665 .
O8 In1 C1 90.18(16) 4_666 .
O1 In1 C1 27.38(18) . .
O1 In1 C1 88.53(14) 4_756 .
C19 In1 C1 92.66(17) 4_666 .
C19 In1 C1 135.2(2) 1_665 .
O2 In1 C1 118.48(19) . 4_756
O2 In1 C1 27.3(2) 4_756 4_756
O7 In1 C1 108.3(2) 4_666 4_756
O7 In1 C1 96.0(2) 1_665 4_756
O8 In1 C1 90.18(16) 1_665 4_756
O8 In1 C1 158.52(17) 4_666 4_756
O1 In1 C1 88.53(14) . 4_756
O1 In1 C1 27.38(18) 4_756 4_756
C19 In1 C1 135.2(2) 4_666 4_756
C19 In1 C1 92.66(17) 1_665 4_756
C1 In1 C1 106.3(2) . 4_756
O6 In2 O6 82.7(4) 3_556 1_565
O6 In2 O3 141.27(18) 3_556 .
O6 In2 O3 111.1(3) 1_565 .
O6 In2 O3 111.1(3) 3_556 3_566
O6 In2 O3 141.27(18) 1_565 3_566
O3 In2 O3 81.2(3) . 3_566
O6 In2 O4 91.98(19) 3_556 .
O6 In2 O4 83.48(19) 1_565 .
O3 In2 O4 56.01(17) . .
O3 In2 O4 129.72(18) 3_566 .
O6 In2 O4 83.48(19) 3_556 3_566
O6 In2 O4 91.98(19) 1_565 3_566
O3 In2 O4 129.72(18) . 3_566
O3 In2 O4 56.01(17) 3_566 3_566
O4 In2 O4 174.0(2) . 3_566
O6 In2 O5 54.12(19) 3_556 3_556
O6 In2 O5 131.6(2) 1_565 3_556
O3 In2 O5 94.58(18) . 3_556
O3 In2 O5 80.88(18) 3_566 3_556
O4 In2 O5 77.93(17) . 3_556
O4 In2 O5 102.39(17) 3_566 3_556
O6 In2 O5 131.6(2) 3_556 1_565
O6 In2 O5 54.12(19) 1_565 1_565
O3 In2 O5 80.88(18) . 1_565
O3 In2 O5 94.58(18) 3_566 1_565
O4 In2 O5 102.39(17) . 1_565
O4 In2 O5 77.93(17) 3_566 1_565
O5 In2 O5 174.05(19) 3_556 1_565
O6 In2 C8 118.12(19) 3_556 .
O6 In2 C8 96.5(2) 1_565 .
O3 In2 C8 28.13(18) . .
O3 In2 C8 106.8(2) 3_566 .
O4 In2 C8 27.96(17) . .
O4 In2 C8 157.56(18) 3_566 .
O5 In2 C8 87.35(16) 3_556 .
O5 In2 C8 90.33(17) 1_565 .
O6 In2 C8 96.5(2) 3_556 3_566
O6 In2 C8 118.12(19) 1_565 3_566
O3 In2 C8 106.8(2) . 3_566
O3 In2 C8 28.13(18) 3_566 3_566
O4 In2 C8 157.56(18) . 3_566
O4 In2 C8 27.96(17) 3_566 3_566
O5 In2 C8 90.33(17) 3_556 3_566
O5 In2 C8 87.35(16) 1_565 3_566
C8 In2 C8 134.1(3) . 3_566
O6 In2 C18 27.0(2) 3_556 3_556
O6 In2 C18 108.2(2) 1_565 3_556
O3 In2 C18 119.75(19) . 3_556
O3 In2 C18 95.1(2) 3_566 3_556
O4 In2 C18 86.06(15) . 3_556
O4 In2 C18 91.61(17) 3_566 3_556
O5 In2 C18 27.20(18) 3_556 3_556
O5 In2 C18 158.35(18) 1_565 3_556
C8 In2 C18 105.25(18) . 3_556
C8 In2 C18 92.15(17) 3_566 3_556
O6 In2 C18 108.2(2) 3_556 1_565
O6 In2 C18 27.0(2) 1_565 1_565
O3 In2 C18 95.1(2) . 1_565
O3 In2 C18 119.75(19) 3_566 1_565
O4 In2 C18 91.61(17) . 1_565
O4 In2 C18 86.06(15) 3_566 1_565
O5 In2 C18 158.35(18) 3_556 1_565
O5 In2 C18 27.20(18) 1_565 1_565
C8 In2 C18 92.15(17) . 1_565
C8 In2 C18 105.25(18) 3_566 1_565
C18 In2 C18 134.6(3) 3_556 1_565
C1 O1 In1 85.8(4) . .
C1 O2 In1 99.6(4) . .
C8 O3 In2 95.3(3) . .
C8 O4 In2 87.9(4) . .
C18 O5 In2 83.7(4) . 1_545
C18 O6 In2 100.4(5) . 1_545
C19 O7 In1 97.0(4) . 1_445
C19 O8 In1 88.5(4) . 1_445
C6 O9 C9 118.9(3) . .
C12 O10 C11 120.1(3) . .
O1 C1 O2 119.4(5) . .
O1 C1 C2 122.0(6) . .
O2 C1 C2 118.2(5) . .
O1 C1 In1 66.8(3) . .
O2 C1 In1 53.0(3) . .
C2 C1 In1 164.7(4) . .
C3 C2 C7 120.7(4) . .
C3 C2 C1 119.0(5) . .
C7 C2 C1 120.2(4) . .
C2 C3 C4 120.2(5) . .
C2 C3 H3A 119.9 . .
C4 C3 H3A 119.9 . .
C5 C4 C3 119.2(4) . .
C5 C4 C8 120.6(4) . .
C3 C4 C8 120.0(5) . .
C4 C5 C6 121.0(4) . .
C4 C5 H5A 119.5 . .
C6 C5 H5A 119.5 . .
O9 C6 C7 125.5(4) . .
O9 C6 C5 115.3(4) . .
C7 C6 C5 119.2(5) . .
C6 C7 C2 119.4(4) . .
C6 C7 H7A 120.3 . .
C2 C7 H7A 120.3 . .
O4 C8 O3 120.5(5) . .
O4 C8 C4 119.0(6) . .
O3 C8 C4 120.5(5) . .
O4 C8 In2 64.2(3) . .
O3 C8 In2 56.6(3) . .
C4 C8 In2 173.5(4) . .
O9 C9 C10 106.9(3) . .
O9 C9 H9A 110.3 . .
C10 C9 H9A 110.3 . .
O9 C9 H9B 110.3 . .
C10 C9 H9B 110.3 . .
H9A C9 H9B 108.6 . .
C11 C10 C11 110.2(7) . 4_656
C11 C10 C9 110.1(2) . .
C11 C10 C9 109.1(2) 4_656 .
C11 C10 C9 109.1(2) . 4_656
C11 C10 C9 110.1(2) 4_656 4_656
C9 C10 C9 108.2(6) . 4_656
O10 C11 C10 106.8(3) . .
O10 C11 H11A 110.4 . .
C10 C11 H11A 110.4 . .
O10 C11 H11B 110.4 . .
C10 C11 H11B 110.4 . .
H11A C11 H11B 108.6 . .
O10 C12 C13 125.3(4) . .
O10 C12 C17 115.1(4) . .
C13 C12 C17 119.6(5) . .
C12 C13 C14 119.4(4) . .
C12 C13 H13 120.3 . .
C14 C13 H13 120.3 . .
C15 C14 C13 120.3(4) . .
C15 C14 C18 118.7(5) . .
C13 C14 C18 121.0(5) . .
C14 C15 C16 120.9(5) . .
C14 C15 H15 119.6 . .
C16 C15 H15 119.6 . .
C17 C16 C15 119.3(4) . .
C17 C16 C19 119.7(4) . .
C15 C16 C19 120.9(5) . .
C16 C17 C12 120.4(4) . .
C16 C17 H17 119.8 . .
C12 C17 H17 119.8 . .
O5 C18 O6 121.3(5) . .
O5 C18 C14 120.0(6) . .
O6 C18 C14 118.6(5) . .
O5 C18 In2 69.1(3) . 1_545
O6 C18 In2 52.6(3) . 1_545
C14 C18 In2 166.8(4) . 1_545
O8 C19 O7 119.3(5) . .
O8 C19 C16 121.1(6) . .
O7 C19 C16 119.5(5) . .
O8 C19 In1 64.3(3) . 1_445
O7 C19 In1 55.0(3) . 1_445
C16 C19 In1 172.4(4) . 1_445

loop_
_geom_bond_atom_site_label_1
_geom_bond_atom_site_label_2
_geom_bond_distance
_geom_bond_site_symmetry_2
In1 O2 2.172(4) .
In1 O2 2.172(4) 4_756
In1 O7 2.197(4) 4_666
In1 O7 2.197(4) 1_665
In1 O8 2.398(4) 1_665
In1 O8 2.398(4) 4_666
In1 O1 2.470(5) .
In1 O1 2.470(4) 4_756
In1 C19 2.660(5) 4_666
In1 C19 2.660(5) 1_665
In1 C1 2.681(5) .
In1 C1 2.681(5) 4_756
In2 O6 2.162(5) 3_556
In2 O6 2.162(5) 1_565
In2 O3 2.198(4) .
In2 O3 2.198(4) 3_566
In2 O4 2.362(4) .
In2 O4 2.362(4) 3_566
In2 O5 2.515(5) 3_556
In2 O5 2.515(5) 1_565
In2 C8 2.623(6) .
In2 C8 2.623(6) 3_566
In2 C18 2.677(5) 3_556
In2 C18 2.677(5) 1_565
O1 C1 1.236(8) .
O2 C1 1.249(8) .
O3 C8 1.242(8) .
O4 C8 1.231(7) .
O5 C18 1.231(7) .
O5 In2 2.515(5) 1_545
O6 C18 1.237(9) .
O6 In2 2.162(5) 1_545
O7 C19 1.257(8) .
O7 In1 2.197(4) 1_445
O8 C19 1.218(7) .
O8 In1 2.398(4) 1_445
O9 C6 1.356(7) .
O9 C9 1.406(6) .
O10 C12 1.347(7) .
O10 C11 1.416(6) .
C1 C2 1.502(6) .
C2 C3 1.371(6) .
C2 C7 1.395(7) .
C3 C4 1.404(6) .
C3 H3A 0.9300 .
C4 C5 1.364(7) .
C4 C8 1.506(7) .
C5 C6 1.410(6) .
C5 H5A 0.9300 .
C6 C7 1.388(6) .
C7 H7A 0.9300 .
C9 C10 1.535(7) .
C9 H9A 0.9700 .
C9 H9B 0.9700 .
C10 C11 1.534(7) .
C10 C11 1.534(7) 4_656
C10 C9 1.535(7) 4_656
C11 H11A 0.9700 .
C11 H11B 0.9700 .
C12 C13 1.393(6) .
C12 C17 1.405(6) .
C13 C14 1.409(7) .
C13 H13 0.9300 .
C14 C15 1.365(6) .
C14 C18 1.514(6) .
C15 C16 1.401(6) .
C15 H15 0.9300 .
C16 C17 1.383(7) .
C16 C19 1.485(6) .
C17 H17 0.9300 .
C18 In2 2.677(5) 1_545
C19 In1 2.660(5) 1_445

loop_
_geom_torsion_atom_site_label_1
_geom_torsion_atom_site_label_2
_geom_torsion_atom_site_label_3
_geom_torsion_atom_site_label_4
_geom_torsion
_geom_torsion_site_symmetry_1
_geom_torsion_site_symmetry_4
O2 In1 O1 C1 -4.2(3) . .
O2 In1 O1 C1 -158.3(3) 4_756 .
O7 In1 O1 C1 120.0(4) 4_666 .
O7 In1 O1 C1 -34.6(4) 1_665 .
O8 In1 O1 C1 148.8(11) 1_665 .
O8 In1 O1 C1 68.0(3) 4_666 .
O1 In1 O1 C1 -104.9(4) 4_756 .
C19 In1 O1 C1 93.5(4) 4_666 .
C19 In1 O1 C1 -37.6(6) 1_665 .
C1 In1 O1 C1 -131.3(3) 4_756 .
O2 In1 O2 C1 46.9(3) 4_756 .
O7 In1 O2 C1 -57.8(4) 4_666 .
O7 In1 O2 C1 161.9(4) 1_665 .
O8 In1 O2 C1 -171.4(3) 1_665 .
O8 In1 O2 C1 -105.4(4) 4_666 .
O1 In1 O2 C1 4.2(3) . .
O1 In1 O2 C1 80.5(4) 4_756 .
C19 In1 O2 C1 -82.3(4) 4_666 .
C19 In1 O2 C1 172.8(3) 1_665 .
C1 In1 O2 C1 69.3(5) 4_756 .
O6 In2 O3 C8 -42.8(5) 3_556 .
O6 In2 O3 C8 62.5(4) 1_565 .
O3 In2 O3 C8 -155.7(5) 3_566 .
O4 In2 O3 C8 -3.5(3) . .
O4 In2 O3 C8 174.1(3) 3_566 .
O5 In2 O3 C8 -75.6(4) 3_556 .
O5 In2 O3 C8 108.2(4) 1_565 .
C8 In2 O3 C8 -167.4(3) 3_566 .
C18 In2 O3 C8 -64.8(5) 3_556 .
C18 In2 O3 C8 85.0(4) 1_565 .
O6 In2 O4 C8 160.2(4) 3_556 .
O6 In2 O4 C8 -117.4(4) 1_565 .
O3 In2 O4 C8 3.5(3) . .
O3 In2 O4 C8 40.4(4) 3_566 .
O4 In2 O4 C8 -158.7(3) 3_566 .
O5 In2 O4 C8 107.6(4) 3_556 .
O5 In2 O4 C8 -66.4(3) 1_565 .
C8 In2 O4 C8 47.7(7) 3_566 .
C18 In2 O4 C8 133.8(4) 3_556 .
C18 In2 O4 C8 -91.6(4) 1_565 .
In1 O1 C1 O2 6.9(5) . .
In1 O1 C1 C2 -165.9(4) . .
In1 O2 C1 O1 -7.9(6) . .
In1 O2 C1 C2 165.1(4) . .
O2 In1 C1 O1 172.5(6) . .
O2 In1 C1 O1 24.9(4) 4_756 .
O7 In1 C1 O1 -59.6(3) 4_666 .
O7 In1 C1 O1 153.7(3) 1_665 .
O8 In1 C1 O1 -169.7(4) 1_665 .
O8 In1 C1 O1 -114.6(3) 4_666 .
O1 In1 C1 O1 72.6(4) 4_756 .
C19 In1 C1 O1 -87.4(4) 4_666 .
C19 In1 C1 O1 162.8(3) 1_665 .
C1 In1 C1 O1 51.5(3) 4_756 .
O2 In1 C1 O2 -147.7(3) 4_756 .
O7 In1 C1 O2 127.9(4) 4_666 .
O7 In1 C1 O2 -18.9(5) 1_665 .
O8 In1 C1 O2 17.8(6) 1_665 .
O8 In1 C1 O2 72.9(4) 4_666 .
O1 In1 C1 O2 -172.5(6) . .
O1 In1 C1 O2 -100.0(4) 4_756 .
C19 In1 C1 O2 100.0(4) 4_666 .
C19 In1 C1 O2 -9.8(4) 1_665 .
C1 In1 C1 O2 -121.1(4) 4_756 .
O2 In1 C1 C2 -59.3(16) . .
O2 In1 C1 C2 153.1(16) 4_756 .
O7 In1 C1 C2 68.6(16) 4_666 .
O7 In1 C1 C2 -78.1(16) 1_665 .
O8 In1 C1 C2 -41.5(19) 1_665 .
O8 In1 C1 C2 13.6(16) 4_666 .
O1 In1 C1 C2 128.2(18) . .
O1 In1 C1 C2 -159.2(16) 4_756 .
C19 In1 C1 C2 40.8(16) 4_666 .
C19 In1 C1 C2 -69.0(16) 1_665 .
C1 In1 C1 C2 180(100) 4_756 .
O1 C1 C2 C3 158.0(5) . .
O2 C1 C2 C3 -14.8(7) . .
In1 C1 C2 C3 36.4(18) . .
O1 C1 C2 C7 -18.8(7) . .
O2 C1 C2 C7 168.5(5) . .
In1 C1 C2 C7 -140.4(15) . .
C7 C2 C3 C4 3.5(7) . .
C1 C2 C3 C4 -173.3(5) . .
C2 C3 C4 C5 -2.3(8) . .
C2 C3 C4 C8 172.9(5) . .
C3 C4 C5 C6 -0.7(8) . .
C8 C4 C5 C6 -176.0(5) . .
C9 O9 C6 C7 0.0(8) . .
C9 O9 C6 C5 -177.8(5) . .
C4 C5 C6 O9 -179.4(5) . .
C4 C5 C6 C7 2.6(8) . .
O9 C6 C7 C2 -179.3(5) . .
C5 C6 C7 C2 -1.5(7) . .
C3 C2 C7 C6 -1.5(7) . .
C1 C2 C7 C6 175.2(5) . .
In2 O4 C8 O3 -6.0(6) . .
In2 O4 C8 C4 173.6(4) . .
In2 O3 C8 O4 6.5(6) . .
In2 O3 C8 C4 -173.2(4) . .
C5 C4 C8 O4 6.5(8) . .
C3 C4 C8 O4 -168.7(5) . .
C5 C4 C8 O3 -173.8(5) . .
C3 C4 C8 O3 10.9(8) . .
C5 C4 C8 In2 124(4) . .
C3 C4 C8 In2 -51(4) . .
O6 In2 C8 O4 -22.6(4) 3_556 .
O6 In2 C8 O4 62.6(4) 1_565 .
O3 In2 C8 O4 -173.8(6) . .
O3 In2 C8 O4 -148.6(4) 3_566 .
O4 In2 C8 O4 174.3(2) 3_566 .
O5 In2 C8 O4 -69.0(4) 3_556 .
O5 In2 C8 O4 116.5(3) 1_565 .
C8 In2 C8 O4 -156.8(4) 3_566 .
C18 In2 C8 O4 -48.3(4) 3_556 .
C18 In2 C8 O4 89.4(4) 1_565 .
O6 In2 C8 O3 151.2(4) 3_556 .
O6 In2 C8 O3 -123.6(4) 1_565 .
O3 In2 C8 O3 25.2(5) 3_566 .
O4 In2 C8 O3 173.8(6) . .
O4 In2 C8 O3 -11.9(6) 3_566 .
O5 In2 C8 O3 104.8(4) 3_556 .
O5 In2 C8 O3 -69.7(4) 1_565 .
C8 In2 C8 O3 16.9(4) 3_566 .
C18 In2 C8 O3 125.5(4) 3_556 .
C18 In2 C8 O3 -96.8(4) 1_565 .
O6 In2 C8 C4 -143(4) 3_556 .
O6 In2 C8 C4 -58(4) 1_565 .
O3 In2 C8 C4 66(4) . .
O3 In2 C8 C4 91(4) 3_566 .
O4 In2 C8 C4 -121(4) . .
O4 In2 C8 C4 54(4) 3_566 .
O5 In2 C8 C4 170(4) 3_556 .
O5 In2 C8 C4 -4(4) 1_565 .
C8 In2 C8 C4 82(4) 3_566 .
C18 In2 C8 C4 -169(4) 3_556 .
C18 In2 C8 C4 -31(4) 1_565 .
C6 O9 C9 C10 166.6(5) . .
O9 C9 C10 C11 56.9(6) . .
O9 C9 C10 C11 178.0(4) . 4_656
O9 C9 C10 C9 -62.3(4) . 4_656
C12 O10 C11 C10 -164.2(5) . .
C11 C10 C11 O10 58.6(4) 4_656 .
C9 C10 C11 O10 178.9(4) . .
C9 C10 C11 O10 -62.4(6) 4_656 .
C11 O10 C12 C13 1.7(8) . .
C11 O10 C12 C17 -179.2(5) . .
O10 C12 C13 C14 179.3(5) . .
C17 C12 C13 C14 0.3(7) . .
C12 C13 C14 C15 2.5(8) . .
C12 C13 C14 C18 -175.2(5) . .
C13 C14 C15 C16 -4.0(8) . .
C18 C14 C15 C16 173.8(5) . .
C14 C15 C16 C17 2.5(8) . .
C14 C15 C16 C19 -175.1(5) . .
C15 C16 C17 C12 0.3(7) . .
C19 C16 C17 C12 178.0(5) . .
O10 C12 C17 C16 179.2(4) . .
C13 C12 C17 C16 -1.7(8) . .
In2 O5 C18 O6 -6.3(6) 1_545 .
In2 O5 C18 C14 169.3(4) 1_545 .
In2 O6 C18 O5 7.4(7) 1_545 .
In2 O6 C18 C14 -168.2(4) 1_545 .
C15 C14 C18 O5 -159.2(6) . .
C13 C14 C18 O5 18.6(8) . .
C15 C14 C18 O6 16.5(8) . .
C13 C14 C18 O6 -165.7(6) . .
C15 C14 C18 In2 -29(2) . 1_545
C13 C14 C18 In2 149.2(17) . 1_545
In1 O8 C19 O7 2.8(6) 1_445 .
In1 O8 C19 C16 -173.9(4) 1_445 .
In1 O7 C19 O8 -3.1(7) 1_445 .
In1 O7 C19 C16 173.7(4) 1_445 .
C17 C16 C19 O8 -12.7(8) . .
C15 C16 C19 O8 164.9(6) . .
C17 C16 C19 O7 170.5(5) . .
C15 C16 C19 O7 -11.8(8) . .
C17 C16 C19 In1 -147(3) . 1_445
C15 C16 C19 In1 31(3) . 1_445

loop_
_platon_squeeze_void_nr
_platon_squeeze_void_average_x
_platon_squeeze_void_average_y
_platon_squeeze_void_average_z
_platon_squeeze_void_volume
_platon_squeeze_void_count_electrons
1 -0.005 -0.002 -0.004 2747.1 470.3
